data_4002916
loop_
_publ_author_name
'Walsh, James P. S.'
'Clarke, Samantha M.'
'Puggioni, Danilo'
'Tamerius, Alexandra D.'
'Meng, Yue'
'Rondinelli, James M.'
'Jacobsen, Steven D.'
'Freedman, Danna E.'

_publ_section_title
;
 MnBi2: A Metastable High-Pressure Phase in the Mn--Bi System
;
_journal_issue 9
_journal_name_full 'Chemistry of Materials'
_journal_page_first 3083
_journal_paper_doi 10.1021/acs.chemmater.9b00385
_journal_volume 31
_journal_year 2019
_chemical_formula_moiety 'Bi2 Mn'
_chemical_formula_sum 'Bi2 Mn'
_chemical_formula_weight 472.8988
_chemical_name_mineral MnBi2
_space_group_IT_number 140
_space_group_name_Hall '-I 4 2c'
_space_group_name_H-M_alt 'I 4/m c m'
_symmetry_cell_setting tetragonal
_symmetry_space_group_name_Hall '-I 4 2c'
_symmetry_space_group_name_H-M 'I 4/m c m'
_cell_angle_alpha 90
_cell_angle_beta 90
_cell_angle_gamma 90
_cell_formula_units_Z 4
_cell_length_a 6.83148(11)
_cell_length_b 6.83148(11)
_cell_length_c 5.6572(2)
_cell_measurement_temperature 295
_cell_volume 264.017(11)
_computing_cell_refinement 'Topas 5'
_computing_structure_refinement 'Topas 5'
_diffrn_ambient_pressure 8700000
_diffrn_ambient_temperature 295
_diffrn_measurement_device_type 'APS Beamline 16-ID-B'
_diffrn_radiation_wavelength 0.4066
_diffrn_source synchrotron
_exptl_crystal_description 'polycrystalline film, 5-15 microns thickness, sandwiched between MgO'
_pd_proc_ls_profile_function pseudo-Voigt
_pd_proc_ls_prof_R_factor 2.95
_pd_proc_ls_prof_wR_expected 5.10
_pd_proc_ls_prof_wR_factor 4.08
_refine_ls_goodness_of_fit_all 0.80
_refine_ls_R_factor_all 3.513
_cod_data_source_file cm9b00385_si_001.cif
_cod_data_source_block mnbi2
_cod_depositor_comments 'Adding full bibliography for 4002916.cif.'
_cod_original_cell_volume 264.016(13)
_cod_original_sg_symbol_H-M I4/mcm
_cod_database_code 4002916

loop_
_symmetry_equiv_pos_as_xyz
'x, y, z '
'-x, -y, z '
'-x, y, -z+1/2 '
'-x, y, z+1/2 '
'-y, -x, -z+1/2 '
'-y, -x, z+1/2 '
'-y, x, -z '
'-y, x, z '
'y, -x, -z '
'y, -x, z '
'y, x, -z+1/2 '
'y, x, z+1/2 '
'x, -y, -z+1/2 '
'x, -y, z+1/2 '
'x, y, -z '
'-x, -y, -z '
'x+1/2, y+1/2, z+1/2 '
'-x+1/2, -y+1/2, z+1/2 '
'-x+1/2, y+1/2, -z '
'-x+1/2, y+1/2, z '
'-y+1/2, -x+1/2, -z '
'-y+1/2, -x+1/2, z '
'-y+1/2, x+1/2, -z+1/2 '
'-y+1/2, x+1/2, z+1/2 '
'y+1/2, -x+1/2, -z+1/2 '
'y+1/2, -x+1/2, z+1/2 '
'y+1/2, x+1/2, -z '
'y+1/2, x+1/2, z '
'x+1/2, -y+1/2, -z '
'x+1/2, -y+1/2, z '
'x+1/2, y+1/2, -z+1/2 '
'-x+1/2, -y+1/2, -z+1/2 '

loop_
_atom_site_label
_atom_site_type_symbol
_atom_site_symmetry_multiplicity
_atom_site_fract_x
_atom_site_fract_y
_atom_site_fract_z
_atom_site_occupancy
_atom_site_B_iso_or_equiv
Bi1 Bi 8 0.16049(12) 0.66049(12) 0 1 0.5
Mn1 Mn 4 0 0 0.25 1 0.5
